data_4064379
loop_
_publ_author_name
'Tan, Xing'
'Li, Bin'
'Xu, Shansheng'
'Song, Haibin'
'Wang, Baiquan'

_publ_section_title
;
 Trinuclear and Tetranuclear Ruthenium Carbonyl Clusters Derived from
 Indenylphosphines: Cleavage of C&#x2212;H and C&#x2212;P Bonds
;
_journal_issue 8
_journal_name_full Organometallics
_journal_page_first 2308
_journal_paper_doi 10.1021/om200072g
_journal_volume 30
_journal_year 2011
_chemical_formula_sum 'C30 H17 O9 P Ru3'
_chemical_formula_weight 855.62
_chemical_name_systematic
; 
 ? 
;
_space_group_IT_number 15
_symmetry_cell_setting monoclinic
_symmetry_space_group_name_Hall '-C 2yc'
_symmetry_space_group_name_H-M 'C 1 2/c 1'
_atom_sites_solution_hydrogens geom
_atom_sites_solution_primary direct
_atom_sites_solution_secondary difmap
_audit_creation_method SHELXL-97
_cell_angle_alpha 90.00
_cell_angle_beta 98.088(2)
_cell_angle_gamma 90.00
_cell_formula_units_Z 8
_cell_length_a 17.169(3)
_cell_length_b 17.272(3)
_cell_length_c 20.228(3)
_cell_measurement_reflns_used 11538
_cell_measurement_temperature 116(2)
_cell_measurement_theta_max 27.9
_cell_measurement_theta_min 1.7
_cell_volume 5938.8(17)
_computing_cell_refinement CrystalClear
_computing_data_collection CrystalClear
_computing_data_reduction CrystalClear
_computing_molecular_graphics 'Bruker SHELXTL'
_computing_publication_material 'CrystalStructure 3.8'
_computing_structure_refinement 'SHELXL-97 (Sheldrick, 1997)'
_computing_structure_solution 'SHELXS-97 (Sheldrick, 1990)'
_diffrn_ambient_temperature 116(2)
_diffrn_detector_area_resol_mean 14.63
_diffrn_measured_fraction_theta_full 1.000
_diffrn_measured_fraction_theta_max 1.000
_diffrn_measurement_device_type 'Rigaku Saturn CCD area detector'
_diffrn_measurement_method '\w and \f scans'
_diffrn_radiation_monochromator multilayer
_diffrn_radiation_source 'rotating anode'
_diffrn_radiation_type MoK\a
_diffrn_radiation_wavelength 0.71073
_diffrn_reflns_av_R_equivalents 0.0684
_diffrn_reflns_av_sigmaI/netI 0.0513
_diffrn_reflns_limit_h_max 20
_diffrn_reflns_limit_h_min -20
_diffrn_reflns_limit_k_max 13
_diffrn_reflns_limit_k_min -20
_diffrn_reflns_limit_l_max 24
_diffrn_reflns_limit_l_min -24
_diffrn_reflns_number 20418
_diffrn_reflns_theta_full 25.02
_diffrn_reflns_theta_max 25.02
_diffrn_reflns_theta_min 1.68
_diffrn_standards_decay_% 0
_diffrn_standards_interval_count 0
_diffrn_standards_interval_time 0
_diffrn_standards_number 0
_exptl_absorpt_coefficient_mu 1.614
_exptl_absorpt_correction_T_max 0.7385
_exptl_absorpt_correction_T_min 0.6432
_exptl_absorpt_correction_type multi-scan
_exptl_absorpt_process_details CrystalClear
_exptl_crystal_colour Orange
_exptl_crystal_density_diffrn 1.914
_exptl_crystal_density_method 'not measured'
_exptl_crystal_description Prism
_exptl_crystal_F_000 3328
_exptl_crystal_size_max 0.30
_exptl_crystal_size_mid 0.26
_exptl_crystal_size_min 0.20
_refine_diff_density_max 1.077
_refine_diff_density_min -1.664
_refine_diff_density_rms 0.231
_refine_ls_extinction_coef 0.0111(3)
_refine_ls_extinction_expression Fc^*^=kFc[1+0.001xFc^2^\l^3^/sin(2\q)]^-1/4^
_refine_ls_extinction_method SHELXL
_refine_ls_goodness_of_fit_ref 0.770
_refine_ls_hydrogen_treatment mixed
_refine_ls_matrix_type full
_refine_ls_number_parameters 393
_refine_ls_number_reflns 5251
_refine_ls_number_restraints 0
_refine_ls_restrained_S_all 0.770
_refine_ls_R_factor_all 0.0448
_refine_ls_R_factor_gt 0.0442
_refine_ls_shift/su_max 0.003
_refine_ls_shift/su_mean 0.001
_refine_ls_structure_factor_coef Fsqd
_refine_ls_weighting_details 'calc w=1/[\s^2^(Fo^2^)+(0.1370P)^2^+4.5637P] where P=(Fo^2^+2Fc^2^)/3'
_refine_ls_weighting_scheme calc
_refine_ls_wR_factor_gt 0.1154
_refine_ls_wR_factor_ref 0.1175
_reflns_number_gt 5156
_reflns_number_total 5251
_reflns_threshold_expression >2sigma(I)
_cod_data_source_file om200072g_si_001.cif
_cod_data_source_block m091210d
_cod_depositor_comments
;
The following automatic conversions were performed:

'_symmetry_cell_setting' value 'Monoclinic' changed to 'monoclinic'
according to /home/saulius/struct/CIF-dictionaries/cif_core.dic
dictionary named 'cif_core.dic' version 2.4.1 from
2010-06-29.

'_exptl_absorpt_correction_type' value 'MULTI-SCAN'
changed to 'multi-scan' according to
/home/saulius/struct/CIF-dictionaries/cif_core.dic dictionary named
'cif_core.dic' version 2.4.1 from 2010-06-29.

Automatic conversion script
Id: cif_fix_values 1715 2011-07-08 13:25:40Z adriana 
;
_cod_original_cell_volume 5938.5(17)
_cod_original_sg_symbol_H-M C2/c
_cod_database_code 4064379

loop_
_symmetry_equiv_pos_as_xyz
'x, y, z'
'-x, y, -z+1/2'
'x+1/2, y+1/2, z'
'-x+1/2, y+1/2, -z+1/2'
'-x, -y, -z'
'x, -y, z-1/2'
'-x+1/2, -y+1/2, -z'
'x+1/2, -y+1/2, z-1/2'

loop_
_atom_site_label
_atom_site_type_symbol
_atom_site_fract_x
_atom_site_fract_y
_atom_site_fract_z
_atom_site_U_iso_or_equiv
_atom_site_adp_type
_atom_site_occupancy
_atom_site_symmetry_multiplicity
_atom_site_calc_flag
_atom_site_refinement_flags
Ru1 Ru 0.841953(12) 0.850524(13) 0.823173(11) 0.01475(14) Uani 1 1 d .
Ru2 Ru 0.809041(14) 0.927960(13) 0.949848(11) 0.01662(14) Uani 1 1 d .
Ru3 Ru 0.852284(13) 1.008481(13) 0.837799(12) 0.01517(14) Uani 1 1 d .
P1 P 0.69157(4) 0.96629(4) 0.88491(4) 0.01479(19) Uani 1 1 d .
O1 O 0.73615(15) 0.71173(14) 0.78242(14) 0.0374(6) Uani 1 1 d .
O2 O 0.92038(15) 0.83262(16) 0.69882(12) 0.0360(6) Uani 1 1 d .
O3 O 0.98185(14) 0.77043(13) 0.90853(12) 0.0320(5) Uani 1 1 d .
O4 O 0.97975(14) 0.89602(16) 1.01393(13) 0.0388(6) Uani 1 1 d .
O5 O 0.73853(17) 0.82182(14) 1.04792(13) 0.0391(7) Uani 1 1 d .
O6 O 0.81113(17) 1.07445(13) 1.03447(13) 0.0331(6) Uani 1 1 d .
O7 O 0.86051(15) 1.16665(14) 0.90576(14) 0.0368(6) Uani 1 1 d .
O8 O 1.02361(13) 0.96917(14) 0.88418(13) 0.0327(6) Uani 1 1 d .
O9 O 0.89508(17) 1.08212(15) 0.71093(14) 0.0381(6) Uani 1 1 d .
C1 C 0.77698(18) 0.76158(18) 0.79984(15) 0.0235(7) Uani 1 1 d .
C2 C 0.89117(18) 0.84155(18) 0.74521(17) 0.0240(7) Uani 1 1 d .
C3 C 0.93048(18) 0.79917(17) 0.87692(16) 0.0213(6) Uani 1 1 d .
C4 C 0.9173(2) 0.9071(2) 0.98846(16) 0.0278(7) Uani 1 1 d .
C5 C 0.7634(2) 0.86138(18) 1.01118(16) 0.0264(7) Uani 1 1 d .
C6 C 0.81112(19) 1.02091(19) 1.00209(15) 0.0239(7) Uani 1 1 d .
C7 C 0.85418(19) 1.10648(19) 0.88123(17) 0.0251(7) Uani 1 1 d .
C8 C 0.95843(19) 0.98047(18) 0.86750(17) 0.0234(7) Uani 1 1 d .
C9 C 0.87742(18) 1.05404(19) 0.75692(16) 0.0231(6) Uani 1 1 d .
C10 C 0.64904(17) 1.05109(18) 0.92002(15) 0.0186(6) Uani 1 1 d .
C11 C 0.60190(17) 1.03907(17) 0.96914(15) 0.0200(6) Uani 1 1 d .
H11 H 0.5849 0.9893 0.9772 0.024 Uiso 1 1 calc R
C12 C 0.57965(19) 1.1007(2) 1.00662(15) 0.0259(7) Uani 1 1 d .
H12 H 0.5479 1.0919 1.0395 0.031 Uiso 1 1 calc R
C13 C 0.6045(2) 1.1747(2) 0.99521(17) 0.0304(8) Uani 1 1 d .
H13 H 0.5906 1.2157 1.0210 0.037 Uiso 1 1 calc R
C14 C 0.65031(19) 1.18769(18) 0.94516(17) 0.0284(7) Uani 1 1 d .
H14 H 0.6660 1.2378 0.9367 0.034 Uiso 1 1 calc R
C15 C 0.67299(18) 1.12657(17) 0.90756(16) 0.0221(6) Uani 1 1 d .
H15 H 0.7040 1.1357 0.8742 0.026 Uiso 1 1 calc R
C16 C 0.60900(17) 0.89915(16) 0.87056(14) 0.0165(6) Uani 1 1 d .
C17 C 0.61973(18) 0.81938(18) 0.88337(17) 0.0251(7) Uani 1 1 d .
H17 H 0.6686 0.8011 0.9027 0.030 Uiso 1 1 calc R
C18 C 0.5584(2) 0.76823(18) 0.86755(17) 0.0307(8) Uani 1 1 d .
H18 H 0.5660 0.7158 0.8768 0.037 Uiso 1 1 calc R
C19 C 0.4855(2) 0.7943(2) 0.83808(17) 0.0286(7) Uani 1 1 d .
H19 H 0.4445 0.7594 0.8268 0.034 Uiso 1 1 calc R
C20 C 0.47395(19) 0.87198(19) 0.82548(15) 0.0230(6) Uani 1 1 d .
H20 H 0.4247 0.8895 0.8064 0.028 Uiso 1 1 calc R
C21 C 0.53476(19) 0.92449(16) 0.84079(14) 0.0183(6) Uani 1 1 d .
H21 H 0.5263 0.9767 0.8313 0.022 Uiso 1 1 calc R
C22 C 0.71679(17) 0.98660(16) 0.80373(15) 0.0158(6) Uani 1 1 d .
C23 C 0.67030(16) 1.03203(16) 0.74953(14) 0.0167(6) Uani 1 1 d .
C24 C 0.61128(17) 1.08677(18) 0.74941(15) 0.0197(6) Uani 1 1 d .
H24 H 0.5949 1.1019 0.7894 0.024 Uiso 1 1 calc R
C25 C 0.57658(17) 1.11910(17) 0.68916(16) 0.0218(6) Uani 1 1 d .
H25 H 0.5373 1.1562 0.6892 0.026 Uiso 1 1 calc R
C26 C 0.60007(18) 1.09656(18) 0.62960(16) 0.0239(7) Uani 1 1 d .
H26 H 0.5773 1.1193 0.5899 0.029 Uiso 1 1 calc R
C27 C 0.65772(18) 1.03980(17) 0.62858(15) 0.0215(6) Uani 1 1 d .
H27 H 0.6731 1.0241 0.5884 0.026 Uiso 1 1 calc R
C28 C 0.69168(17) 1.00727(16) 0.68825(15) 0.0173(6) Uani 1 1 d .
C29 C 0.74798(18) 0.94090(18) 0.70001(15) 0.0189(6) Uani 1 1 d .
H29A H 0.7959 0.9519 0.6814 0.023 Uiso 1 1 calc R
H29B H 0.7246 0.8940 0.6796 0.023 Uiso 1 1 calc R
C30 C 0.76544(17) 0.93192(15) 0.77569(15) 0.0159(6) Uani 1 1 d .
H H 0.785(3) 0.851(3) 0.886(2) 0.050(13) Uiso 1 1 d .

loop_
_atom_site_aniso_label
_atom_site_aniso_U_11
_atom_site_aniso_U_22
_atom_site_aniso_U_33
_atom_site_aniso_U_23
_atom_site_aniso_U_13
_atom_site_aniso_U_12
Ru1 0.01285(19) 0.01316(19) 0.0183(2) -0.00090(8) 0.00233(12) 0.00138(8)
Ru2 0.0175(2) 0.0169(2) 0.0149(2) 0.00080(8) 0.00062(12) 0.00523(8)
Ru3 0.0132(2) 0.01353(19) 0.0186(2) -0.00089(9) 0.00168(12) -0.00045(8)
P1 0.0148(4) 0.0140(4) 0.0158(4) 0.0024(3) 0.0032(3) 0.0029(3)
O1 0.0262(13) 0.0276(13) 0.0569(16) -0.0084(12) 0.0010(11) -0.0065(10)
O2 0.0330(13) 0.0523(16) 0.0255(12) -0.0038(11) 0.0144(11) 0.0058(12)
O3 0.0290(13) 0.0294(12) 0.0340(13) -0.0035(10) -0.0074(10) 0.0124(10)
O4 0.0253(13) 0.0477(16) 0.0377(14) -0.0142(12) -0.0152(11) 0.0153(12)
O5 0.0639(18) 0.0289(13) 0.0293(13) 0.0119(11) 0.0235(13) 0.0115(12)
O6 0.0386(15) 0.0309(14) 0.0284(13) -0.0099(10) -0.0007(11) 0.0089(10)
O7 0.0402(15) 0.0200(12) 0.0507(16) -0.0124(11) 0.0085(12) -0.0035(10)
O8 0.0166(12) 0.0336(13) 0.0446(15) -0.0046(11) -0.0065(10) 0.0004(10)
O9 0.0435(16) 0.0353(13) 0.0396(15) 0.0085(12) 0.0199(13) -0.0013(12)
C1 0.0215(15) 0.0229(16) 0.0266(16) 0.0013(13) 0.0045(12) 0.0066(13)
C2 0.0182(14) 0.0228(15) 0.0300(17) -0.0007(13) 0.0004(13) 0.0015(12)
C3 0.0209(15) 0.0157(13) 0.0270(15) -0.0065(12) 0.0023(12) 0.0007(12)
C4 0.034(2) 0.0266(16) 0.0221(16) -0.0048(14) 0.0013(14) 0.0101(15)
C5 0.0342(18) 0.0211(15) 0.0246(17) 0.0009(13) 0.0067(14) 0.0110(13)
C6 0.0244(16) 0.0269(17) 0.0195(15) 0.0029(14) -0.0001(12) 0.0073(13)
C7 0.0215(15) 0.0246(17) 0.0295(17) -0.0021(14) 0.0045(13) -0.0019(13)
C8 0.0231(17) 0.0217(15) 0.0255(16) -0.0017(13) 0.0043(13) -0.0024(13)
C9 0.0193(15) 0.0217(14) 0.0289(17) -0.0004(14) 0.0053(12) 0.0010(13)
C10 0.0173(14) 0.0195(14) 0.0172(14) -0.0010(12) -0.0035(11) 0.0058(12)
C11 0.0195(14) 0.0214(15) 0.0182(14) -0.0004(12) -0.0010(11) -0.0007(12)
C12 0.0269(16) 0.0349(18) 0.0163(14) -0.0066(14) 0.0040(12) 0.0053(14)
C13 0.0347(18) 0.0283(17) 0.0257(17) -0.0091(14) -0.0050(14) 0.0108(14)
C14 0.0266(16) 0.0144(14) 0.0415(19) -0.0032(13) -0.0045(14) 0.0035(13)
C15 0.0201(15) 0.0174(14) 0.0283(16) 0.0009(13) 0.0017(12) 0.0063(12)
C16 0.0209(14) 0.0151(14) 0.0146(13) -0.0013(11) 0.0066(11) -0.0009(11)
C17 0.0209(15) 0.0220(16) 0.0330(17) 0.0049(13) 0.0057(13) 0.0028(12)
C18 0.0336(19) 0.0187(15) 0.042(2) 0.0095(14) 0.0121(15) -0.0013(14)
C19 0.0251(16) 0.0315(18) 0.0309(17) -0.0019(14) 0.0101(13) -0.0101(14)
C20 0.0200(15) 0.0316(16) 0.0184(14) -0.0011(13) 0.0059(12) -0.0001(13)
C21 0.0220(16) 0.0184(14) 0.0157(14) 0.0027(11) 0.0065(12) 0.0016(11)
C22 0.0139(14) 0.0156(14) 0.0181(14) -0.0001(11) 0.0030(11) -0.0019(11)
C23 0.0143(13) 0.0166(13) 0.0185(14) 0.0030(12) 0.0003(11) -0.0040(11)
C24 0.0179(14) 0.0211(13) 0.0202(15) 0.0062(12) 0.0030(12) -0.0009(12)
C25 0.0132(13) 0.0204(14) 0.0308(16) 0.0102(13) -0.0001(11) -0.0009(11)
C26 0.0228(15) 0.0249(16) 0.0215(15) 0.0087(13) -0.0059(12) -0.0059(13)
C27 0.0249(15) 0.0224(15) 0.0165(14) 0.0030(12) 0.0008(11) -0.0042(13)
C28 0.0158(14) 0.0164(13) 0.0192(14) 0.0005(11) 0.0007(11) -0.0055(11)
C29 0.0198(15) 0.0196(13) 0.0171(14) -0.0011(11) 0.0024(11) 0.0016(12)
C30 0.0150(14) 0.0153(14) 0.0174(14) -0.0012(10) 0.0026(11) -0.0029(10)

loop_
_atom_type_symbol
_atom_type_description
_atom_type_scat_dispersion_real
_atom_type_scat_dispersion_imag
_atom_type_scat_source
C C 0.0033 0.0016 'International Tables Vol C Tables 4.2.6.8 and 6.1.1.4'
H H 0.0000 0.0000 'International Tables Vol C Tables 4.2.6.8 and 6.1.1.4'
O O 0.0106 0.0060 'International Tables Vol C Tables 4.2.6.8 and 6.1.1.4'
P P 0.1023 0.0942 'International Tables Vol C Tables 4.2.6.8 and 6.1.1.4'
Ru Ru -1.2594 0.8363 'International Tables Vol C Tables 4.2.6.8 and 6.1.1.4'

loop_
_geom_angle_atom_site_label_1
_geom_angle_atom_site_label_2
_geom_angle_atom_site_label_3
_geom_angle
C2 Ru1 C1 92.39(13)
C2 Ru1 C3 91.31(13)
C1 Ru1 C3 98.82(13)
C2 Ru1 C30 89.86(13)
C1 Ru1 C30 96.94(12)
C3 Ru1 C30 164.13(12)
C2 Ru1 Ru3 98.11(10)
C1 Ru1 Ru3 148.04(9)
C3 Ru1 Ru3 110.96(9)
C30 Ru1 Ru3 53.24(8)
C2 Ru1 Ru2 154.38(10)
C1 Ru1 Ru2 113.11(9)
C3 Ru1 Ru2 87.28(9)
C30 Ru1 Ru2 84.85(8)
Ru3 Ru1 Ru2 58.981(8)
C2 Ru1 H 170.6(16)
C1 Ru1 H 79.2(15)
C3 Ru1 H 94.0(16)
C30 Ru1 H 87.1(16)
Ru3 Ru1 H 87.2(15)
Ru2 Ru1 H 34.0(15)
C6 Ru2 C5 97.00(13)
C6 Ru2 C4 89.50(14)
C5 Ru2 C4 94.74(15)
C6 Ru2 P1 91.16(10)
C5 Ru2 P1 97.65(10)
C4 Ru2 P1 167.42(11)
C6 Ru2 Ru3 92.46(10)
C5 Ru2 Ru3 167.21(10)
C4 Ru2 Ru3 93.93(11)
P1 Ru2 Ru3 73.48(2)
C6 Ru2 Ru1 148.00(10)
C5 Ru2 Ru1 114.99(9)
C4 Ru2 Ru1 88.63(9)
P1 Ru2 Ru1 84.16(2)
Ru3 Ru2 Ru1 55.837(12)
C6 Ru2 H 165.0(14)
C5 Ru2 H 87.3(14)
C4 Ru2 H 104.5(15)
P1 Ru2 H 74.0(15)
Ru3 Ru2 H 81.4(14)
Ru1 Ru2 H 30.7(14)
C8 Ru3 C7 97.30(14)
C8 Ru3 C9 93.05(14)
C7 Ru3 C9 92.15(14)
C8 Ru3 C30 124.06(12)
C7 Ru3 C30 138.55(12)
C9 Ru3 C30 88.61(12)
C8 Ru3 C22 155.97(11)
C7 Ru3 C22 103.24(12)
C9 Ru3 C22 98.47(12)
C30 Ru3 C22 36.08(10)
C8 Ru3 Ru1 79.96(9)
C7 Ru3 Ru1 158.22(10)
C9 Ru3 Ru1 109.53(10)
C30 Ru3 Ru1 47.62(7)
C22 Ru3 Ru1 76.33(7)
C8 Ru3 Ru2 88.27(10)
C7 Ru3 Ru2 93.23(10)
C9 Ru3 Ru2 174.25(10)
C30 Ru3 Ru2 86.02(8)
C22 Ru3 Ru2 78.32(7)
Ru1 Ru3 Ru2 65.182(11)
C22 P1 C16 105.16(13)
C22 P1 C10 111.18(14)
C16 P1 C10 103.17(14)
C22 P1 Ru2 105.63(10)
C16 P1 Ru2 119.90(10)
C10 P1 Ru2 111.64(10)
O1 C1 Ru1 175.3(3)
O2 C2 Ru1 176.9(3)
O3 C3 Ru1 179.0(3)
O4 C4 Ru2 176.7(3)
O5 C5 Ru2 178.3(3)
O6 C6 Ru2 177.7(3)
O7 C7 Ru3 175.0(3)
O8 C8 Ru3 174.9(3)
O9 C9 Ru3 177.0(3)
C11 C10 C15 119.0(3)
C11 C10 P1 117.8(2)
C15 C10 P1 122.2(2)
C10 C11 C12 120.7(3)
C10 C11 H11 119.7
C12 C11 H11 119.7
C13 C12 C11 120.2(3)
C13 C12 H12 119.9
C11 C12 H12 119.9
C12 C13 C14 119.6(3)
C12 C13 H13 120.2
C14 C13 H13 120.2
C13 C14 C15 120.6(3)
C13 C14 H14 119.7
C15 C14 H14 119.7
C14 C15 C10 119.8(3)
C14 C15 H15 120.1
C10 C15 H15 120.1
C21 C16 C17 118.2(3)
C21 C16 P1 120.7(2)
C17 C16 P1 120.9(2)
C18 C17 C16 120.6(3)
C18 C17 H17 119.7
C16 C17 H17 119.7
C17 C18 C19 120.5(3)
C17 C18 H18 119.7
C19 C18 H18 119.7
C20 C19 C18 119.7(3)
C20 C19 H19 120.2
C18 C19 H19 120.2
C19 C20 C21 120.9(3)
C19 C20 H20 119.6
C21 C20 H20 119.6
C20 C21 C16 120.2(3)
C20 C21 H21 119.9
C16 C21 H21 119.9
C30 C22 C23 109.8(3)
C30 C22 P1 117.7(2)
C23 C22 P1 127.3(2)
C30 C22 Ru3 67.36(16)
C23 C22 Ru3 122.38(19)
P1 C22 Ru3 96.84(13)
C24 C23 C28 119.1(3)
C24 C23 C22 132.7(3)
C28 C23 C22 108.0(3)
C23 C24 C25 119.8(3)
C23 C24 H24 120.1
C25 C24 H24 120.1
C26 C25 C24 120.6(3)
C26 C25 H25 119.7
C24 C25 H25 119.7
C25 C26 C27 120.4(3)
C25 C26 H26 119.8
C27 C26 H26 119.8
C28 C27 C26 119.0(3)
C28 C27 H27 120.5
C26 C27 H27 120.5
C27 C28 C23 121.0(3)
C27 C28 C29 129.3(3)
C23 C28 C29 109.6(3)
C28 C29 C30 105.6(2)
C28 C29 H29A 110.6
C30 C29 H29A 110.6
C28 C29 H29B 110.6
C30 C29 H29B 110.6
H29A C29 H29B 108.8
C22 C30 C29 106.7(2)
C22 C30 Ru1 129.3(2)
C29 C30 Ru1 123.9(2)
C22 C30 Ru3 76.56(16)
C29 C30 Ru3 121.58(19)
Ru1 C30 Ru3 79.14(10)

loop_
_geom_bond_atom_site_label_1
_geom_bond_atom_site_label_2
_geom_bond_distance
Ru1 C2 1.897(3)
Ru1 C1 1.918(3)
Ru1 C3 1.953(3)
Ru1 C30 2.066(3)
Ru1 Ru3 2.7472(5)
Ru1 Ru2 3.0135(5)
Ru1 H 1.70(5)
Ru2 C6 1.920(3)
Ru2 C5 1.936(3)
Ru2 C4 1.947(3)
Ru2 P1 2.3422(8)
Ru2 Ru3 2.8453(4)
Ru2 H 1.86(5)
Ru3 C8 1.900(3)
Ru3 C7 1.905(3)
Ru3 C9 1.918(3)
Ru3 C30 2.241(3)
Ru3 C22 2.362(3)
P1 C22 1.791(3)
P1 C16 1.823(3)
P1 C10 1.824(3)
O1 C1 1.135(4)
O2 C2 1.135(4)
O3 C3 1.129(4)
O4 C4 1.138(4)
O5 C5 1.136(4)
O6 C6 1.133(4)
O7 C7 1.150(4)
O8 C8 1.139(4)
O9 C9 1.128(4)
C10 C11 1.383(4)
C10 C15 1.400(4)
C11 C12 1.391(4)
C11 H11 0.9300
C12 C13 1.377(5)
C12 H12 0.9300
C13 C14 1.385(5)
C13 H13 0.9300
C14 C15 1.388(4)
C14 H14 0.9300
C15 H15 0.9300
C16 C21 1.401(4)
C16 C17 1.409(4)
C17 C18 1.378(5)
C17 H17 0.9300
C18 C19 1.383(5)
C18 H18 0.9300
C19 C20 1.376(5)
C19 H19 0.9300
C20 C21 1.385(5)
C20 H20 0.9300
C21 H21 0.9300
C22 C30 1.430(4)
C22 C23 1.486(4)
C23 C24 1.386(4)
C23 C28 1.408(4)
C24 C25 1.396(4)
C24 H24 0.9300
C25 C26 1.379(5)
C25 H25 0.9300
C26 C27 1.395(5)
C26 H26 0.9300
C27 C28 1.384(4)
C27 H27 0.9300
C28 C29 1.497(4)
C29 C30 1.526(4)
C29 H29A 0.9700
C29 H29B 0.9700

loop_
_geom_torsion_atom_site_label_1
_geom_torsion_atom_site_label_2
_geom_torsion_atom_site_label_3
_geom_torsion_atom_site_label_4
_geom_torsion
C2 Ru1 Ru2 C6 20.3(3)
C1 Ru1 Ru2 C6 -153.9(2)
C3 Ru1 Ru2 C6 107.7(2)
C30 Ru1 Ru2 C6 -58.51(19)
Ru3 Ru1 Ru2 C6 -8.82(18)
C2 Ru1 Ru2 C5 -161.1(2)
C1 Ru1 Ru2 C5 24.67(15)
C3 Ru1 Ru2 C5 -73.76(14)
C30 Ru1 Ru2 C5 120.03(14)
Ru3 Ru1 Ru2 C5 169.72(11)
C2 Ru1 Ru2 C4 -66.5(2)
C1 Ru1 Ru2 C4 119.25(15)
C3 Ru1 Ru2 C4 20.82(15)
C30 Ru1 Ru2 C4 -145.38(14)
Ru3 Ru1 Ru2 C4 -95.69(11)
C2 Ru1 Ru2 P1 103.1(2)
C1 Ru1 Ru2 P1 -71.08(10)
C3 Ru1 Ru2 P1 -169.51(9)
C30 Ru1 Ru2 P1 24.29(8)
Ru3 Ru1 Ru2 P1 73.98(2)
C2 Ru1 Ru2 Ru3 29.2(2)
C1 Ru1 Ru2 Ru3 -145.06(10)
C3 Ru1 Ru2 Ru3 116.51(9)
C30 Ru1 Ru2 Ru3 -49.69(8)
C2 Ru1 Ru3 C8 -74.96(14)
C1 Ru1 Ru3 C8 177.1(2)
C3 Ru1 Ru3 C8 19.59(14)
C30 Ru1 Ru3 C8 -158.67(15)
Ru2 Ru1 Ru3 C8 92.76(10)
C2 Ru1 Ru3 C7 -159.5(3)
C1 Ru1 Ru3 C7 92.6(3)
C3 Ru1 Ru3 C7 -64.9(3)
C30 Ru1 Ru3 C7 116.8(3)
Ru2 Ru1 Ru3 C7 8.2(3)
C2 Ru1 Ru3 C9 14.73(14)
C1 Ru1 Ru3 C9 -93.2(2)
C3 Ru1 Ru3 C9 109.28(14)
C30 Ru1 Ru3 C9 -68.98(15)
Ru2 Ru1 Ru3 C9 -177.55(10)
C2 Ru1 Ru3 C30 83.72(14)
C1 Ru1 Ru3 C30 -24.2(2)
C3 Ru1 Ru3 C30 178.27(14)
Ru2 Ru1 Ru3 C30 -108.57(11)
C2 Ru1 Ru3 C22 109.01(12)
C1 Ru1 Ru3 C22 1.07(19)
C3 Ru1 Ru3 C22 -156.44(12)
C30 Ru1 Ru3 C22 25.29(13)
Ru2 Ru1 Ru3 C22 -83.28(7)
C2 Ru1 Ru3 Ru2 -167.71(10)
C1 Ru1 Ru3 Ru2 84.35(17)
C3 Ru1 Ru3 Ru2 -73.16(10)
C30 Ru1 Ru3 Ru2 108.57(11)
C6 Ru2 Ru3 C8 95.60(13)
C5 Ru2 Ru3 C8 -126.6(4)
C4 Ru2 Ru3 C8 5.93(13)
P1 Ru2 Ru3 C8 -173.92(10)
Ru1 Ru2 Ru3 C8 -79.74(9)
C6 Ru2 Ru3 C7 -1.61(13)
C5 Ru2 Ru3 C7 136.1(4)
C4 Ru2 Ru3 C7 -91.28(14)
P1 Ru2 Ru3 C7 88.87(10)
Ru1 Ru2 Ru3 C7 -176.95(10)
C6 Ru2 Ru3 C9 -161.0(9)
C5 Ru2 Ru3 C9 -23.2(10)
C4 Ru2 Ru3 C9 109.3(9)
P1 Ru2 Ru3 C9 -70.5(9)
Ru1 Ru2 Ru3 C9 23.7(9)
C6 Ru2 Ru3 C30 -140.08(12)
C5 Ru2 Ru3 C30 -2.3(4)
C4 Ru2 Ru3 C30 130.24(12)
P1 Ru2 Ru3 C30 -49.61(8)
Ru1 Ru2 Ru3 C30 44.58(7)
C6 Ru2 Ru3 C22 -104.47(12)
C5 Ru2 Ru3 C22 33.3(4)
C4 Ru2 Ru3 C22 165.86(13)
P1 Ru2 Ru3 C22 -13.99(7)
Ru1 Ru2 Ru3 C22 80.20(7)
C6 Ru2 Ru3 Ru1 175.34(10)
C5 Ru2 Ru3 Ru1 -46.9(4)
C4 Ru2 Ru3 Ru1 85.66(10)
P1 Ru2 Ru3 Ru1 -94.19(2)
C6 Ru2 P1 C22 111.15(14)
C5 Ru2 P1 C22 -151.63(13)
C4 Ru2 P1 C22 18.2(5)
Ru3 Ru2 P1 C22 18.92(9)
Ru1 Ru2 P1 C22 -37.13(10)
C6 Ru2 P1 C16 -130.55(14)
C5 Ru2 P1 C16 -33.33(14)
C4 Ru2 P1 C16 136.5(5)
Ru3 Ru2 P1 C16 137.22(11)
Ru1 Ru2 P1 C16 81.17(10)
C6 Ru2 P1 C10 -9.83(15)
C5 Ru2 P1 C10 87.39(15)
C4 Ru2 P1 C10 -102.7(5)
Ru3 Ru2 P1 C10 -102.06(11)
Ru1 Ru2 P1 C10 -158.11(11)
C2 Ru1 C1 O1 -65(4)
C3 Ru1 C1 O1 -157(4)
C30 Ru1 C1 O1 25(4)
Ru3 Ru1 C1 O1 44(4)
Ru2 Ru1 C1 O1 112(4)
C1 Ru1 C2 O2 -35(5)
C3 Ru1 C2 O2 64(5)
C30 Ru1 C2 O2 -132(5)
Ru3 Ru1 C2 O2 175(100)
Ru2 Ru1 C2 O2 150(5)
C2 Ru1 C3 O3 117(18)
C1 Ru1 C3 O3 -150(18)
C30 Ru1 C3 O3 23(19)
Ru3 Ru1 C3 O3 18(18)
Ru2 Ru1 C3 O3 -37(18)
C6 Ru2 C4 O4 41(6)
C5 Ru2 C4 O4 -56(6)
P1 Ru2 C4 O4 134(6)
Ru3 Ru2 C4 O4 133(6)
Ru1 Ru2 C4 O4 -171(6)
C6 Ru2 C5 O5 -91(10)
C4 Ru2 C5 O5 -1(10)
P1 Ru2 C5 O5 177(100)
Ru3 Ru2 C5 O5 131(9)
Ru1 Ru2 C5 O5 90(10)
C5 Ru2 C6 O6 -3(7)
C4 Ru2 C6 O6 -98(7)
P1 Ru2 C6 O6 95(7)
Ru3 Ru2 C6 O6 168(7)
Ru1 Ru2 C6 O6 176(100)
C8 Ru3 C7 O7 46(4)
C9 Ru3 C7 O7 -48(4)
C30 Ru3 C7 O7 -138(3)
C22 Ru3 C7 O7 -147(4)
Ru1 Ru3 C7 O7 127(3)
Ru2 Ru3 C7 O7 134(4)
C7 Ru3 C8 O8 -44(3)
C9 Ru3 C8 O8 48(3)
C30 Ru3 C8 O8 138(3)
C22 Ru3 C8 O8 167(3)
Ru1 Ru3 C8 O8 157(3)
Ru2 Ru3 C8 O8 -138(3)
C8 Ru3 C9 O9 -40(6)
C7 Ru3 C9 O9 57(6)
C30 Ru3 C9 O9 -164(6)
C22 Ru3 C9 O9 161(6)
Ru1 Ru3 C9 O9 -121(6)
Ru2 Ru3 C9 O9 -143(5)
C22 P1 C10 C11 157.4(2)
C16 P1 C10 C11 45.1(3)
Ru2 P1 C10 C11 -85.0(2)
C22 P1 C10 C15 -33.8(3)
C16 P1 C10 C15 -146.1(3)
Ru2 P1 C10 C15 83.9(3)
C15 C10 C11 C12 -1.2(4)
P1 C10 C11 C12 168.0(2)
C10 C11 C12 C13 -0.1(5)
C11 C12 C13 C14 1.5(5)
C12 C13 C14 C15 -1.6(5)
C13 C14 C15 C10 0.4(5)
C11 C10 C15 C14 1.1(4)
P1 C10 C15 C14 -167.6(2)
C22 P1 C16 C21 -71.3(3)
C10 P1 C16 C21 45.3(3)
Ru2 P1 C16 C21 170.14(19)
C22 P1 C16 C17 102.8(3)
C10 P1 C16 C17 -140.6(2)
Ru2 P1 C16 C17 -15.7(3)
C21 C16 C17 C18 -0.7(4)
P1 C16 C17 C18 -174.9(2)
C16 C17 C18 C19 0.8(5)
C17 C18 C19 C20 -1.0(5)
C18 C19 C20 C21 1.2(5)
C19 C20 C21 C16 -1.1(4)
C17 C16 C21 C20 0.8(4)
P1 C16 C21 C20 175.1(2)
C16 P1 C22 C30 -81.9(2)
C10 P1 C22 C30 167.1(2)
Ru2 P1 C22 C30 45.8(2)
C16 P1 C22 C23 69.8(3)
C10 P1 C22 C23 -41.2(3)
Ru2 P1 C22 C23 -162.4(2)
C16 P1 C22 Ru3 -149.90(11)
C10 P1 C22 Ru3 99.11(13)
Ru2 P1 C22 Ru3 -22.16(11)
C8 Ru3 C22 C30 -42.0(4)
C7 Ru3 C22 C30 170.00(18)
C9 Ru3 C22 C30 75.75(19)
Ru1 Ru3 C22 C30 -32.40(15)
Ru2 Ru3 C22 C30 -99.40(16)
C8 Ru3 C22 C23 -141.9(3)
C7 Ru3 C22 C23 70.2(3)
C9 Ru3 C22 C23 -24.1(3)
C30 Ru3 C22 C23 -99.8(3)
Ru1 Ru3 C22 C23 -132.2(2)
Ru2 Ru3 C22 C23 160.8(2)
C8 Ru3 C22 P1 75.1(3)
C7 Ru3 C22 P1 -72.83(15)
C9 Ru3 C22 P1 -167.07(13)
C30 Ru3 C22 P1 117.2(2)
Ru1 Ru3 C22 P1 84.77(10)
Ru2 Ru3 C22 P1 17.78(9)
C30 C22 C23 C24 174.2(3)
P1 C22 C23 C24 20.7(5)
Ru3 C22 C23 C24 -110.6(3)
C30 C22 C23 C28 -1.7(3)
P1 C22 C23 C28 -155.2(2)
Ru3 C22 C23 C28 73.5(3)
C28 C23 C24 C25 -3.0(4)
C22 C23 C24 C25 -178.6(3)
C23 C24 C25 C26 0.5(4)
C24 C25 C26 C27 1.4(4)
C25 C26 C27 C28 -0.9(4)
C26 C27 C28 C23 -1.6(4)
C26 C27 C28 C29 173.3(3)
C24 C23 C28 C27 3.6(4)
C22 C23 C28 C27 -179.9(3)
C24 C23 C28 C29 -172.3(3)
C22 C23 C28 C29 4.3(3)
C27 C28 C29 C30 179.4(3)
C23 C28 C29 C30 -5.2(3)
C23 C22 C30 C29 -1.6(3)
P1 C22 C30 C29 154.8(2)
Ru3 C22 C30 C29 -119.4(2)
C23 C22 C30 Ru1 -178.69(19)
P1 C22 C30 Ru1 -22.3(4)
Ru3 C22 C30 Ru1 63.5(2)
C23 C22 C30 Ru3 117.8(2)
P1 C22 C30 Ru3 -85.82(18)
C28 C29 C30 C22 4.0(3)
C28 C29 C30 Ru1 -178.64(19)
C28 C29 C30 Ru3 -80.2(3)
C2 Ru1 C30 C22 -162.7(3)
C1 Ru1 C30 C22 104.9(3)
C3 Ru1 C30 C22 -68.3(5)
Ru3 Ru1 C30 C22 -62.4(2)
Ru2 Ru1 C30 C22 -7.8(2)
C2 Ru1 C30 C29 20.7(2)
C1 Ru1 C30 C29 -71.7(3)
C3 Ru1 C30 C29 115.0(4)
Ru3 Ru1 C30 C29 120.9(3)
Ru2 Ru1 C30 C29 175.6(2)
C2 Ru1 C30 Ru3 -100.24(11)
C1 Ru1 C30 Ru3 167.36(10)
C3 Ru1 C30 Ru3 -5.9(5)
Ru2 Ru1 C30 Ru3 54.65(6)
C8 Ru3 C30 C22 160.78(18)
C7 Ru3 C30 C22 -14.8(3)
C9 Ru3 C30 C22 -106.47(18)
Ru1 Ru3 C30 C22 135.2(2)
Ru2 Ru3 C30 C22 75.58(16)
C8 Ru3 C30 C29 -97.7(2)
C7 Ru3 C30 C29 86.7(3)
C9 Ru3 C30 C29 -4.9(2)
C22 Ru3 C30 C29 101.5(3)
Ru1 Ru3 C30 C29 -123.3(3)
Ru2 Ru3 C30 C29 177.1(2)
C8 Ru3 C30 Ru1 25.61(17)
C7 Ru3 C30 Ru1 -149.97(16)
C9 Ru3 C30 Ru1 118.35(12)
C22 Ru3 C30 Ru1 -135.2(2)
Ru2 Ru3 C30 Ru1 -59.60(7)
